data_7132035
loop_
_publ_author_name
'Sarkar, Souradip'
'Biswas, Aniruddha'
'Das, Sarbojit'
'Sanyal, Bortika'
'Sahoo, Rajkumar'
'Samanta, Rajarshi'

_publ_section_title
;
 Weakly Coordinating tert-Amide Assisted Rh(III)-Catalyzed C4-Cyanation of
 Indoles: Application in Photophysical Studies
;
_journal_name_full 'Chemical Communications'
_journal_paper_doi 10.1039/D3CC03075J
_journal_year 2023
_chemical_formula_sum 'C21 H17 Cl N3 O'
_chemical_formula_weight 362.83
_space_group_crystal_system triclinic
_space_group_IT_number 2
_space_group_name_Hall '-P 1'
_space_group_name_H-M_alt 'P -1'
_atom_sites_solution_hydrogens geom
_audit_creation_method SHELXL-2018/3
_audit_update_record
;
2023-06-02 deposited with the CCDC.	2023-08-22 downloaded from the CCDC.
;
_cell_angle_alpha 99.80(4)
_cell_angle_beta 90.05(5)
_cell_angle_gamma 94.96(3)
_cell_formula_units_Z 2
_cell_length_a 8.059(9)
_cell_length_b 8.883(10)
_cell_length_c 12.824(18)
_cell_measurement_reflns_used 5203
_cell_measurement_temperature 274(2)
_cell_measurement_theta_max 30.0
_cell_measurement_theta_min 2.5
_cell_volume 901.1(19)
_computing_cell_refinement 'Bruker SAINT'
_computing_data_collection 'Bruker APEX2'
_computing_data_reduction 'Bruker SAINT'
_computing_structure_refinement 'SHELXL-2018/3 (Sheldrick, 2018)'
_computing_structure_solution 'SHELXT 2014/5 (Sheldrick, 2014)'
_diffrn_ambient_temperature 274(2)
_diffrn_measured_fraction_theta_full 0.992
_diffrn_measured_fraction_theta_max 0.982
_diffrn_measurement_device_type 'Bruker APEX-II CCD'
_diffrn_measurement_method '\f and \w scans'
_diffrn_radiation_type MoK\a
_diffrn_radiation_wavelength 0.71073
_diffrn_reflns_av_R_equivalents 0.0336
_diffrn_reflns_av_unetI/netI 0.0202
_diffrn_reflns_Laue_measured_fraction_full 0.992
_diffrn_reflns_Laue_measured_fraction_max 0.982
_diffrn_reflns_limit_h_max 11
_diffrn_reflns_limit_h_min -11
_diffrn_reflns_limit_k_max 12
_diffrn_reflns_limit_k_min -12
_diffrn_reflns_limit_l_max 17
_diffrn_reflns_limit_l_min -17
_diffrn_reflns_number 37573
_diffrn_reflns_point_group_measured_fraction_full 0.992
_diffrn_reflns_point_group_measured_fraction_max 0.982
_diffrn_reflns_theta_full 25.242
_diffrn_reflns_theta_max 30.050
_diffrn_reflns_theta_min 2.537
_diffrn_source 'fine-focus sealed tube'
_exptl_absorpt_coefficient_mu 0.227
_exptl_absorpt_correction_T_max 0.7460
_exptl_absorpt_correction_T_min 0.7239
_exptl_absorpt_correction_type multi-scan
_exptl_absorpt_process_details
;
 SADABS 2016/2: Krause, L., Herbst-Irmer, R., Sheldrick G.M. & Stalke D.,
 J. Appl. Cryst. 48 (2015) 3-10
;
_exptl_crystal_colour yellow
_exptl_crystal_density_diffrn 1.337
_exptl_crystal_description Cubic
_exptl_crystal_F_000 378
_exptl_crystal_size_max 0.19
_exptl_crystal_size_mid 0.16
_exptl_crystal_size_min 0.13
_refine_diff_density_max 0.386
_refine_diff_density_min -0.502
_refine_diff_density_rms 0.040
_refine_ls_extinction_method none
_refine_ls_goodness_of_fit_ref 1.037
_refine_ls_hydrogen_treatment constr
_refine_ls_matrix_type full
_refine_ls_number_parameters 235
_refine_ls_number_reflns 5203
_refine_ls_number_restraints 0
_refine_ls_restrained_S_all 1.037
_refine_ls_R_factor_all 0.0653
_refine_ls_R_factor_gt 0.0494
_refine_ls_shift/su_max 0.000
_refine_ls_shift/su_mean 0.000
_refine_ls_structure_factor_coef Fsqd
_refine_ls_weighting_details 'w=1/[\s^2^(Fo^2^)+(0.0650P)^2^+0.2887P] where P=(Fo^2^+2Fc^2^)/3'
_refine_ls_weighting_scheme calc
_refine_ls_wR_factor_gt 0.1319
_refine_ls_wR_factor_ref 0.1430
_reflns_Friedel_coverage 0.000
_reflns_number_gt 4080
_reflns_number_total 5203
_reflns_threshold_expression 'I > 2\s(I)'
_cod_data_source_file d3cc03075j2.cif
_cod_data_source_block shelx
_cod_database_code 7132035
_shelx_shelxl_version_number 2018/3
_shelx_space_group_comment
;
The symmetry employed for this shelxl refinement is uniquely defined
by the following loop, which should always be used as a source of
symmetry information in preference to the above space-group names.
They are only intended as comments.
;
_exptl_absorpt_special_details 'SADABS 2.10 (Bruker 2003)'

loop_
_space_group_symop_operation_xyz
'x, y, z'
'-x, -y, -z'

loop_
_atom_site_label
_atom_site_type_symbol
_atom_site_fract_x
_atom_site_fract_y
_atom_site_fract_z
_atom_site_U_iso_or_equiv
_atom_site_adp_type
_atom_site_occupancy
_atom_site_site_symmetry_order
_atom_site_calc_flag
_atom_site_refinement_flags_posn
_atom_site_refinement_flags_adp
_atom_site_refinement_flags_occupancy
_atom_site_disorder_assembly
_atom_site_disorder_group
Cl1 Cl 0.26974(7) 0.35863(6) 0.60063(4) 0.06386(16) Uani 1 1 d . . . . .
O1 O 0.41993(15) 0.74824(16) 0.08040(11) 0.0605(3) Uani 1 1 d . . . . .
N1 N 0.40894(15) 0.31658(14) 0.20024(10) 0.0418(3) Uani 1 1 d . . . . .
N2 N 0.15143(16) 0.71934(16) 0.12641(11) 0.0461(3) Uani 1 1 d . . . . .
C8 C 0.31697(15) 0.53404(16) 0.28874(11) 0.0358(3) Uani 1 1 d . . . . .
C7 C 0.35880(16) 0.38529(16) 0.29854(12) 0.0369(3) Uani 1 1 d . . . . .
C6 C 0.34647(17) 0.32828(16) 0.39347(12) 0.0405(3) Uani 1 1 d . . . . .
H007 H 0.374149 0.230104 0.398057 0.049 Uiso 1 1 calc R U . . .
C9 C 0.30907(18) 0.68097(17) 0.12553(11) 0.0399(3) Uani 1 1 d . . . . .
C15 C 0.63614(17) 0.15617(16) 0.22740(12) 0.0403(3) Uani 1 1 d . . . . .
C3 C 0.27006(18) 0.62992(16) 0.38134(12) 0.0394(3) Uani 1 1 d . . . . .
C4 C 0.25581(19) 0.57458(18) 0.47667(12) 0.0438(3) Uani 1 1 d . . . . .
H00B H 0.222952 0.637150 0.537450 0.053 Uiso 1 1 calc R U . . .
N3 N 0.2383(3) 0.91507(19) 0.37813(15) 0.0711(5) Uani 1 1 d . . . . .
C1 C 0.40024(17) 0.41663(18) 0.13067(12) 0.0432(3) Uani 1 1 d . . . . .
H00D H 0.429643 0.396612 0.059872 0.052 Uiso 1 1 calc R U . . .
C2 C 0.34200(17) 0.55068(17) 0.18019(12) 0.0395(3) Uani 1 1 d . . . . .
C5 C 0.29140(19) 0.42412(17) 0.48007(12) 0.0428(3) Uani 1 1 d . . . . .
C14 C 0.46896(19) 0.16349(18) 0.17607(15) 0.0491(4) Uani 1 1 d . . . . .
H00A H 0.477883 0.134686 0.099987 0.059 Uiso 1 1 calc R U . . .
H00C H 0.388338 0.089982 0.200273 0.059 Uiso 1 1 calc R U . . .
C21 C 0.2483(2) 0.78873(18) 0.37986(13) 0.0475(4) Uani 1 1 d . . . . .
C16 C 0.7700(2) 0.25684(19) 0.21081(15) 0.0511(4) Uani 1 1 d . . . . .
H00I H 0.756889 0.330470 0.168564 0.061 Uiso 1 1 calc R U . . .
C20 C 0.6587(2) 0.04864(18) 0.29183(16) 0.0526(4) Uani 1 1 d . . . . .
H00J H 0.569567 -0.019646 0.303930 0.063 Uiso 1 1 calc R U . . .
C10 C 0.1028(2) 0.8453(2) 0.07607(15) 0.0546(4) Uani 1 1 d . . . . .
H00E H 0.158578 0.845755 0.009134 0.066 Uiso 1 1 calc R U . . .
H00F H 0.130502 0.943281 0.121532 0.066 Uiso 1 1 calc R U . . .
C18 C 0.9448(2) 0.1412(2) 0.32026(16) 0.0574(4) Uani 1 1 d . . . . .
H00L H 1.048576 0.136240 0.350702 0.069 Uiso 1 1 calc R U . . .
C19 C 0.8127(2) 0.0419(2) 0.33835(16) 0.0594(4) Uani 1 1 d . . . . .
H00M H 0.826151 -0.030090 0.381833 0.071 Uiso 1 1 calc R U . . .
C17 C 0.9232(2) 0.2486(2) 0.25672(18) 0.0609(5) Uani 1 1 d . . . . .
H00N H 1.012877 0.316272 0.244599 0.073 Uiso 1 1 calc R U . . .
C13 C 0.0056(2) 0.6350(3) 0.16324(19) 0.0676(6) Uani 1 1 d . . . . .
H00G H 0.010397 0.525419 0.141649 0.081 Uiso 1 1 calc R U . . .
H00H H -0.000648 0.657669 0.239768 0.081 Uiso 1 1 calc R U . . .
C11 C -0.0821(3) 0.8152(3) 0.05923(19) 0.0684(5) Uani 1 1 d . . . . .
H00K H -0.136992 0.905849 0.088043 0.082 Uiso 1 1 calc R U . . .
H00O H -0.108972 0.788336 -0.015742 0.082 Uiso 1 1 calc R U . . .
C12 C -0.1376(3) 0.6864(3) 0.1144(3) 0.0914(9) Uani 1 1 d . . . . .
H00Q H -0.247102 0.644785 0.117315 0.110 Uiso 1 1 calc R U . . .

loop_
_atom_site_aniso_label
_atom_site_aniso_U_11
_atom_site_aniso_U_22
_atom_site_aniso_U_33
_atom_site_aniso_U_23
_atom_site_aniso_U_13
_atom_site_aniso_U_12
Cl1 0.0820(3) 0.0621(3) 0.0549(3) 0.0296(2) 0.0085(2) 0.0086(2)
O1 0.0475(6) 0.0684(8) 0.0735(8) 0.0325(7) 0.0185(6) 0.0085(6)
N1 0.0354(6) 0.0421(6) 0.0481(7) 0.0037(5) -0.0027(5) 0.0118(5)
N2 0.0389(6) 0.0544(7) 0.0522(7) 0.0267(6) 0.0041(5) 0.0100(5)
C8 0.0292(6) 0.0379(6) 0.0424(7) 0.0111(5) -0.0007(5) 0.0064(5)
C7 0.0287(6) 0.0372(6) 0.0454(7) 0.0074(5) -0.0035(5) 0.0053(5)
C6 0.0355(6) 0.0352(7) 0.0530(8) 0.0136(6) -0.0044(6) 0.0043(5)
C9 0.0385(7) 0.0458(7) 0.0370(7) 0.0106(6) 0.0039(5) 0.0065(6)
C15 0.0364(6) 0.0333(6) 0.0505(8) 0.0015(6) 0.0022(6) 0.0094(5)
C3 0.0387(7) 0.0372(7) 0.0447(7) 0.0110(6) 0.0025(5) 0.0098(5)
C4 0.0478(8) 0.0426(7) 0.0431(8) 0.0103(6) 0.0043(6) 0.0096(6)
N3 0.0938(13) 0.0472(8) 0.0787(12) 0.0198(8) 0.0083(10) 0.0247(8)
C1 0.0350(7) 0.0532(8) 0.0424(7) 0.0074(6) 0.0001(5) 0.0112(6)
C2 0.0321(6) 0.0466(7) 0.0419(7) 0.0115(6) 0.0006(5) 0.0079(5)
C5 0.0426(7) 0.0434(7) 0.0454(8) 0.0170(6) -0.0008(6) 0.0024(6)
C14 0.0388(7) 0.0400(7) 0.0651(10) -0.0036(7) -0.0064(7) 0.0090(6)
C21 0.0541(9) 0.0440(8) 0.0478(8) 0.0121(6) 0.0062(7) 0.0140(7)
C16 0.0418(8) 0.0468(8) 0.0696(11) 0.0236(8) 0.0001(7) 0.0055(6)
C20 0.0480(8) 0.0385(7) 0.0734(11) 0.0161(7) 0.0049(8) 0.0034(6)
C10 0.0569(9) 0.0497(9) 0.0637(10) 0.0248(8) -0.0013(8) 0.0113(7)
C18 0.0456(8) 0.0487(9) 0.0786(12) 0.0088(8) -0.0130(8) 0.0125(7)
C19 0.0663(11) 0.0448(8) 0.0725(12) 0.0206(8) -0.0056(9) 0.0153(8)
C17 0.0393(8) 0.0534(10) 0.0939(14) 0.0249(9) -0.0035(8) 0.0011(7)
C13 0.0360(8) 0.0943(15) 0.0872(14) 0.0563(12) 0.0047(8) 0.0077(8)
C11 0.0582(11) 0.0753(13) 0.0811(14) 0.0354(11) -0.0123(10) 0.0166(9)
C12 0.0427(9) 0.1043(18) 0.147(2) 0.0804(18) -0.0177(12) 0.0016(10)

loop_
_atom_type_symbol
_atom_type_description
_atom_type_scat_dispersion_real
_atom_type_scat_dispersion_imag
_atom_type_scat_source
C C 0.0033 0.0016 'International Tables Vol C Tables 4.2.6.8 and 6.1.1.4'
H H 0.0000 0.0000 'International Tables Vol C Tables 4.2.6.8 and 6.1.1.4'
Cl Cl 0.1484 0.1585 'International Tables Vol C Tables 4.2.6.8 and 6.1.1.4'
N N 0.0061 0.0033 'International Tables Vol C Tables 4.2.6.8 and 6.1.1.4'
O O 0.0106 0.0060 'International Tables Vol C Tables 4.2.6.8 and 6.1.1.4'

loop_
_geom_angle_atom_site_label_1
_geom_angle_atom_site_label_2
_geom_angle_atom_site_label_3
_geom_angle
_geom_angle_site_symmetry_1
_geom_angle_site_symmetry_3
_geom_angle_publ_flag
C1 N1 C7 109.07(15) . . ?
C1 N1 C14 125.71(15) . . ?
C7 N1 C14 125.16(14) . . ?
C9 N2 C13 126.61(15) . . ?
C9 N2 C10 121.98(13) . . ?
C13 N2 C10 110.99(14) . . ?
C3 C8 C7 117.49(14) . . ?
C3 C8 C2 135.33(14) . . ?
C7 C8 C2 107.11(13) . . ?
N1 C7 C6 129.87(15) . . ?
N1 C7 C8 107.18(14) . . ?
C6 C7 C8 122.94(14) . . ?
C5 C6 C7 116.97(15) . . ?
C5 C6 H007 121.5 . . ?
C7 C6 H007 121.5 . . ?
O1 C9 N2 121.60(15) . . ?
O1 C9 C2 121.84(14) . . ?
N2 C9 C2 116.55(13) . . ?
C16 C15 C20 118.68(15) . . ?
C16 C15 C14 120.36(16) . . ?
C20 C15 C14 120.96(15) . . ?
C4 C3 C8 120.26(15) . . ?
C4 C3 C21 119.38(14) . . ?
C8 C3 C21 120.21(14) . . ?
C3 C4 C5 119.40(15) . . ?
C3 C4 H00B 120.3 . . ?
C5 C4 H00B 120.3 . . ?
N1 C1 C2 110.35(16) . . ?
N1 C1 H00D 124.8 . . ?
C2 C1 H00D 124.8 . . ?
C1 C2 C8 106.26(14) . . ?
C1 C2 C9 124.11(16) . . ?
C8 C2 C9 129.60(14) . . ?
C6 C5 C4 122.76(15) . . ?
C6 C5 Cl1 119.27(14) . . ?
C4 C5 Cl1 117.95(13) . . ?
N1 C14 C15 112.46(13) . . ?
N1 C14 H00A 109.1 . . ?
C15 C14 H00A 109.1 . . ?
N1 C14 H00C 109.1 . . ?
C15 C14 H00C 109.1 . . ?
H00A C14 H00C 107.8 . . ?
N3 C21 C3 177.05(19) . . ?
C17 C16 C15 120.23(17) . . ?
C17 C16 H00I 119.9 . . ?
C15 C16 H00I 119.9 . . ?
C19 C20 C15 120.73(16) . . ?
C19 C20 H00J 119.6 . . ?
C15 C20 H00J 119.6 . . ?
N2 C10 C11 105.07(15) . . ?
N2 C10 H00E 110.7 . . ?
C11 C10 H00E 110.7 . . ?
N2 C10 H00F 110.7 . . ?
C11 C10 H00F 110.7 . . ?
H00E C10 H00F 108.8 . . ?
C19 C18 C17 119.59(17) . . ?
C19 C18 H00L 120.2 . . ?
C17 C18 H00L 120.2 . . ?
C18 C19 C20 119.99(17) . . ?
C18 C19 H00M 120.0 . . ?
C20 C19 H00M 120.0 . . ?
C18 C17 C16 120.77(17) . . ?
C18 C17 H00N 119.6 . . ?
C16 C17 H00N 119.6 . . ?
C12 C13 N2 105.64(17) . . ?
C12 C13 H00G 110.6 . . ?
N2 C13 H00G 110.6 . . ?
C12 C13 H00H 110.6 . . ?
N2 C13 H00H 110.6 . . ?
H00G C13 H00H 108.7 . . ?
C12 C11 C10 107.08(15) . . ?
C12 C11 H00K 110.3 . . ?
C10 C11 H00K 110.3 . . ?
C12 C11 H00O 110.3 . . ?
C10 C11 H00O 110.3 . . ?
H00K C11 H00O 108.6 . . ?
C13 C12 C11 109.55(18) . . ?
C13 C12 H00Q 125.2 . . ?
C11 C12 H00Q 125.2 . . ?

loop_
_geom_bond_atom_site_label_1
_geom_bond_atom_site_label_2
_geom_bond_distance
_geom_bond_site_symmetry_2
_geom_bond_publ_flag
Cl1 C5 1.746(3) . ?
O1 C9 1.231(2) . ?
N1 C1 1.368(2) . ?
N1 C7 1.381(2) . ?
N1 C14 1.466(2) . ?
N2 C9 1.343(2) . ?
N2 C13 1.461(2) . ?
N2 C10 1.464(2) . ?
C8 C3 1.411(2) . ?
C8 C7 1.417(2) . ?
C8 C2 1.437(3) . ?
C7 C6 1.396(3) . ?
C6 C5 1.378(3) . ?
C6 H007 0.9300 . ?
C9 C2 1.493(2) . ?
C15 C16 1.381(2) . ?
C15 C20 1.388(3) . ?
C15 C14 1.510(3) . ?
C3 C4 1.394(3) . ?
C3 C21 1.440(3) . ?
C4 C5 1.399(3) . ?
C4 H00B 0.9300 . ?
N3 C21 1.136(2) . ?
C1 C2 1.372(2) . ?
C1 H00D 0.9300 . ?
C14 H00A 0.9700 . ?
C14 H00C 0.9700 . ?
C16 C17 1.380(3) . ?
C16 H00I 0.9300 . ?
C20 C19 1.387(3) . ?
C20 H00J 0.9300 . ?
C10 C11 1.499(3) . ?
C10 H00E 0.9700 . ?
C10 H00F 0.9700 . ?
C18 C19 1.369(3) . ?
C18 C17 1.377(3) . ?
C18 H00L 0.9300 . ?
C19 H00M 0.9300 . ?
C17 H00N 0.9300 . ?
C13 C12 1.456(3) . ?
C13 H00G 0.9700 . ?
C13 H00H 0.9700 . ?
C11 C12 1.483(3) . ?
C11 H00K 0.9700 . ?
C11 H00O 0.9700 . ?
C12 H00Q 0.9300 . ?
